data_7150027
loop_
_publ_author_name
'Danila, Crenguta'
'Bolte, Michael'
'B\"ohmer, Volker'

_publ_section_title
;
 1,3-Alternate calix[4]arenes, selectively functionalized by amino
 groups.
;
_journal_issue 1
_journal_name_full 'Organic &amp; biomolecular chemistry'
_journal_page_first 172
_journal_page_last 184
_journal_paper_doi 10.1039/b414173c
_journal_volume 3
_journal_year 2005
_chemical_formula_sum 'C48 H58 N2 O8'
_chemical_formula_weight 790.96
_chemical_name_systematic
;
?
;
_space_group_IT_number 2
_symmetry_cell_setting triclinic
_symmetry_space_group_name_Hall '-P 1'
_symmetry_space_group_name_H-M 'P -1'
_atom_sites_solution_hydrogens geom
_atom_sites_solution_primary direct
_atom_sites_solution_secondary difmap
_audit_creation_method SHELXL-97
_cell_angle_alpha 101.868(5)
_cell_angle_beta 96.988(5)
_cell_angle_gamma 91.968(5)
_cell_formula_units_Z 2
_cell_length_a 10.3423(7)
_cell_length_b 13.1610(9)
_cell_length_c 16.5605(11)
_cell_measurement_reflns_used 28578
_cell_measurement_temperature 100(2)
_cell_measurement_theta_max 26.6
_cell_measurement_theta_min 3.
_cell_volume 2185.5(3)
_computing_cell_refinement 'X-Area (Stoe & Cie, 2001)'
_computing_data_collection 'X-Area (Stoe & Cie, 2001)'
_computing_data_reduction 'X-Area (Stoe & Cie, 2001)'
_computing_molecular_graphics 'XP in SHELXTL-Plus (Sheldrick, 1991)'
_computing_structure_refinement 'SHELXL-97 (Sheldrick, 1997)'
_computing_structure_solution 'SHELXS-97 (Sheldrick, 1990)'
_diffrn_ambient_temperature 100(2)
_diffrn_measured_fraction_theta_full 0.989
_diffrn_measured_fraction_theta_max 0.989
_diffrn_measurement_device_type none
_diffrn_measurement_method \w
_diffrn_radiation_monochromator graphite
_diffrn_radiation_source 'fine-focus sealed tube'
_diffrn_radiation_type MoK\a
_diffrn_radiation_wavelength 0.71073
_diffrn_reflns_av_R_equivalents 0.0290
_diffrn_reflns_av_sigmaI/netI 0.0266
_diffrn_reflns_limit_h_max 13
_diffrn_reflns_limit_h_min -13
_diffrn_reflns_limit_k_max 16
_diffrn_reflns_limit_k_min -16
_diffrn_reflns_limit_l_max 20
_diffrn_reflns_limit_l_min -20
_diffrn_reflns_number 31174
_diffrn_reflns_theta_full 26.84
_diffrn_reflns_theta_max 26.84
_diffrn_reflns_theta_min 3.15
_diffrn_standards_decay_% 0
_diffrn_standards_interval_time 0
_diffrn_standards_number 0
_exptl_absorpt_coefficient_mu 0.081
_exptl_absorpt_correction_T_max 0.9714
_exptl_absorpt_correction_T_min 0.9598
_exptl_absorpt_correction_type none
_exptl_absorpt_process_details none
_exptl_crystal_colour colourless
_exptl_crystal_density_diffrn 1.202
_exptl_crystal_density_method 'not measured'
_exptl_crystal_description block
_exptl_crystal_F_000 848
_exptl_crystal_size_max 0.51
_exptl_crystal_size_mid 0.43
_exptl_crystal_size_min 0.36
_refine_diff_density_max 0.373
_refine_diff_density_min -0.377
_refine_diff_density_rms 0.040
_refine_ls_extinction_method none
_refine_ls_goodness_of_fit_ref 1.045
_refine_ls_hydrogen_treatment mixed
_refine_ls_matrix_type full
_refine_ls_number_parameters 598
_refine_ls_number_reflns 9295
_refine_ls_number_restraints 12
_refine_ls_restrained_S_all 1.106
_refine_ls_R_factor_all 0.0503
_refine_ls_R_factor_gt 0.0388
_refine_ls_shift/su_max 0.001
_refine_ls_shift/su_mean 0.000
_refine_ls_structure_factor_coef Fsqd
_refine_ls_weighting_details 'calc w=1/[\s^2^(Fo^2^)+(0.0647P)^2^+0.1670P] where P=(Fo^2^+2Fc^2^)/3'
_refine_ls_weighting_scheme calc
_refine_ls_wR_factor_gt 0.1039
_refine_ls_wR_factor_ref 0.1077
_reflns_number_gt 7259
_reflns_number_total 9295
_reflns_threshold_expression >2sigma(I)
_cod_data_source_file b414173c.txt
_cod_data_source_block boeh16n
_cod_depositor_comments
;
The following automatic conversions were performed:
'_symmetry_cell_setting' value 'Triclinic' changed to 'triclinic'
according to '/home/saulius/struct/CIF-dictionaries/cif_core.dic'
dictionary named 'cif_core.dic' version 2.4.1 from 2010-06-29.

Automatic conversion script
Id: cif_fix_enum 1527 2010-12-29 10:47:43Z saulius 
;
_cod_original_sg_symbol_H-M P-1
_cod_database_code 7150027

loop_
_symmetry_equiv_pos_as_xyz
'x, y, z'
'-x, -y, -z'

loop_
_atom_site_label
_atom_site_type_symbol
_atom_site_fract_x
_atom_site_fract_y
_atom_site_fract_z
_atom_site_U_iso_or_equiv
_atom_site_adp_type
_atom_site_occupancy
_atom_site_symmetry_multiplicity
_atom_site_calc_flag
_atom_site_refinement_flags
_atom_site_disorder_assembly
_atom_site_disorder_group
C1 C 0.66620(12) 0.57745(9) 0.55250(8) 0.0218(2) Uani 1 1 d . . .
H1A H 0.5940 0.5735 0.5066 0.026 Uiso 1 1 calc R . .
H1B H 0.7118 0.5121 0.5412 0.026 Uiso 1 1 calc R . .
C11 C 0.76126(11) 0.66793(9) 0.55193(8) 0.0203(2) Uani 1 1 d . . .
C12 C 0.87723(11) 0.69064(9) 0.60763(7) 0.0197(2) Uani 1 1 d . . .
C13 C 0.95721(11) 0.78184(9) 0.61407(8) 0.0205(2) Uani 1 1 d . . .
C14 C 0.92459(12) 0.84586(9) 0.55893(8) 0.0224(2) Uani 1 1 d . . .
H14 H 0.9767 0.9076 0.5615 0.027 Uiso 1 1 calc R . .
C15 C 0.81518(12) 0.81899(9) 0.50005(8) 0.0219(2) Uani 1 1 d . . .
C16 C 0.73233(12) 0.73241(9) 0.49653(8) 0.0216(2) Uani 1 1 d . . .
H16 H 0.6565 0.7175 0.4565 0.026 Uiso 1 1 calc R . .
N15 N 0.78235(11) 0.88603(8) 0.44083(7) 0.0267(2) Uani 1 1 d . . .
O151 O 0.84646(10) 0.96886(8) 0.45006(7) 0.0399(3) Uani 1 1 d . . .
O152 O 0.69160(11) 0.85715(8) 0.38504(7) 0.0381(2) Uani 1 1 d . . .
O12 O 0.91044(8) 0.62612(6) 0.66173(6) 0.02342(19) Uani 1 1 d . . .
C121 C 0.96379(13) 0.52942(10) 0.62652(9) 0.0296(3) Uani 1 1 d . . .
H12A H 0.9124 0.4989 0.5719 0.035 Uiso 1 1 calc R . .
H12B H 0.9556 0.4800 0.6635 0.035 Uiso 1 1 calc R . .
C122 C 1.10359(14) 0.54322(10) 0.61507(9) 0.0291(3) Uani 1 1 d . . .
H122 H 1.1251 0.5878 0.5796 0.035 Uiso 1 1 calc R . .
C123 C 1.19953(14) 0.49749(11) 0.65102(10) 0.0340(3) Uani 1 1 d . . .
H12C H 1.1814 0.4525 0.6868 0.041 Uiso 1 1 calc R . .
H12D H 1.2867 0.5096 0.6411 0.041 Uiso 1 1 calc R . .
C2 C 1.07640(11) 0.81057(9) 0.67958(8) 0.0222(2) Uani 1 1 d . . .
H2A H 1.1389 0.7553 0.6705 0.027 Uiso 1 1 calc R . .
H2B H 1.1199 0.8760 0.6729 0.027 Uiso 1 1 calc R . .
C21 C 1.04268(11) 0.82455(9) 0.76758(8) 0.0211(2) Uani 1 1 d . . .
C22 C 0.97468(11) 0.90951(9) 0.80117(8) 0.0205(2) Uani 1 1 d . . .
C23 C 0.92698(12) 0.91545(9) 0.87725(8) 0.0220(2) Uani 1 1 d . . .
C24 C 0.95426(12) 0.83682(9) 0.92067(8) 0.0228(2) Uani 1 1 d . . .
H24 H 0.9226 0.8406 0.9726 0.027 Uiso 1 1 calc R . .
C25 C 1.02634(12) 0.75281(9) 0.89070(8) 0.0226(2) Uani 1 1 d . A .
C26 C 1.06913(11) 0.74860(9) 0.81363(8) 0.0222(2) Uani 1 1 d . . .
H26 H 1.1181 0.6920 0.7917 0.027 Uiso 1 1 calc R . .
C27 C 1.04628(12) 0.66407(10) 0.93708(8) 0.0286(3) Uani 1 1 d D . .
C271 C 1.1295(3) 0.5817(2) 0.89957(19) 0.0418(8) Uani 0.539(3) 1 d PD A 1
H27A H 1.1370 0.5285 0.9332 0.063 Uiso 0.539(3) 1 calc PR A 1
H27B H 1.2165 0.6127 0.8980 0.063 Uiso 0.539(3) 1 calc PR A 1
H27C H 1.0898 0.5498 0.8428 0.063 Uiso 0.539(3) 1 calc PR A 1
C272 C 1.1095(3) 0.71242(19) 1.02904(14) 0.0314(6) Uani 0.539(3) 1 d PD A 1
H27D H 1.0557 0.7670 1.0542 0.047 Uiso 0.539(3) 1 calc PR A 1
H27E H 1.1974 0.7424 1.0286 0.047 Uiso 0.539(3) 1 calc PR A 1
H27F H 1.1147 0.6580 1.0615 0.047 Uiso 0.539(3) 1 calc PR A 1
C273 C 0.9078(2) 0.6219(2) 0.9459(2) 0.0422(8) Uani 0.539(3) 1 d PD A 1
H27G H 0.8582 0.6796 0.9709 0.063 Uiso 0.539(3) 1 calc PR A 1
H27H H 0.9152 0.5709 0.9815 0.063 Uiso 0.539(3) 1 calc PR A 1
H27I H 0.8626 0.5887 0.8908 0.063 Uiso 0.539(3) 1 calc PR A 1
C274 C 0.9799(3) 0.5627(2) 0.8759(2) 0.0377(8) Uani 0.461(3) 1 d PD A 2
H27J H 1.0141 0.5545 0.8224 0.057 Uiso 0.461(3) 1 calc PR A 2
H27K H 0.8853 0.5685 0.8673 0.057 Uiso 0.461(3) 1 calc PR A 2
H27L H 0.9993 0.5020 0.9001 0.057 Uiso 0.461(3) 1 calc PR A 2
C275 C 1.1936(2) 0.6425(3) 0.9476(3) 0.0406(9) Uani 0.461(3) 1 d PD A 2
H27M H 1.2262 0.6346 0.8936 0.061 Uiso 0.461(3) 1 calc PR A 2
H27N H 1.2050 0.5785 0.9685 0.061 Uiso 0.461(3) 1 calc PR A 2
H27O H 1.2424 0.7009 0.9872 0.061 Uiso 0.461(3) 1 calc PR A 2
C276 C 0.9935(4) 0.6766(3) 1.01839(18) 0.0394(9) Uani 0.461(3) 1 d PD A 2
H27P H 1.0117 0.6156 1.0424 0.059 Uiso 0.461(3) 1 calc PR A 2
H27Q H 0.8990 0.6832 1.0095 0.059 Uiso 0.461(3) 1 calc PR A 2
H27R H 1.0352 0.7392 1.0566 0.059 Uiso 0.461(3) 1 calc PR A 2
O22 O 0.94661(8) 0.98478(6) 0.75518(6) 0.02313(19) Uani 1 1 d . . .
C221 C 1.03778(13) 1.07421(10) 0.77717(9) 0.0265(3) Uani 1 1 d . . .
H22A H 1.1250 1.0543 0.7629 0.032 Uiso 1 1 calc R . .
H22B H 1.0457 1.1036 0.8377 0.032 Uiso 1 1 calc R . .
C222 C 0.98709(15) 1.15322(11) 0.72907(11) 0.0371(3) Uani 1 1 d . . .
H22C H 0.8985 1.1703 0.7423 0.045 Uiso 1 1 calc R . .
H22D H 0.9802 1.1228 0.6687 0.045 Uiso 1 1 calc R . .
C223 C 1.07541(19) 1.25283(13) 0.74922(14) 0.0529(5) Uani 1 1 d . . .
H22E H 1.0392 1.3020 0.7167 0.079 Uiso 1 1 calc R . .
H22F H 1.1628 1.2365 0.7352 0.079 Uiso 1 1 calc R . .
H22G H 1.0810 1.2840 0.8087 0.079 Uiso 1 1 calc R . .
C3 C 0.83620(12) 0.99850(9) 0.90932(8) 0.0237(3) Uani 1 1 d . . .
H3A H 0.8771 1.0415 0.9633 0.028 Uiso 1 1 calc R . .
H3B H 0.8201 1.0446 0.8693 0.028 Uiso 1 1 calc R . .
C31 C 0.70840(12) 0.94673(9) 0.92028(8) 0.0216(2) Uani 1 1 d . . .
C32 C 0.62294(12) 0.89570(9) 0.85003(8) 0.0205(2) Uani 1 1 d . . .
C33 C 0.51078(12) 0.83677(9) 0.85703(8) 0.0219(2) Uani 1 1 d . . .
C34 C 0.48341(12) 0.83059(9) 0.93600(8) 0.0240(3) Uani 1 1 d . . .
H34 H 0.4076 0.7919 0.9426 0.029 Uiso 1 1 calc R . .
C35 C 0.56771(12) 0.88131(9) 1.00485(8) 0.0233(3) Uani 1 1 d . . .
C36 C 0.67925(12) 0.93922(9) 0.99848(8) 0.0234(3) Uani 1 1 d . . .
H36 H 0.7350 0.9733 1.0471 0.028 Uiso 1 1 calc R . .
N35 N 0.53948(11) 0.87150(9) 1.08776(7) 0.0275(2) Uani 1 1 d . . .
O351 O 0.61971(10) 0.90981(10) 1.14791(6) 0.0402(3) Uani 1 1 d . . .
O352 O 0.43654(11) 0.82489(8) 1.09301(6) 0.0351(2) Uani 1 1 d . . .
O32 O 0.65432(8) 0.89708(6) 0.77212(5) 0.02180(18) Uani 1 1 d . . .
C321 C 0.60956(14) 0.98589(10) 0.73979(9) 0.0287(3) Uani 1 1 d . . .
H32A H 0.6445 1.0513 0.7786 0.034 Uiso 1 1 calc R . .
H32B H 0.5131 0.9847 0.7334 0.034 Uiso 1 1 calc R . .
C322 C 0.65644(14) 0.98012(11) 0.65769(9) 0.0284(3) Uani 1 1 d . . .
H322 H 0.7364 0.9488 0.6490 0.034 Uiso 1 1 calc R . .
C323 C 0.5950(2) 1.01514(15) 0.59776(11) 0.0498(4) Uani 1 1 d . . .
H32C H 0.5148 1.0469 0.6047 0.060 Uiso 1 1 calc R . .
H32D H 0.6298 1.0093 0.5466 0.060 Uiso 1 1 calc R . .
C4 C 0.42693(12) 0.77662(10) 0.77945(8) 0.0245(3) Uani 1 1 d . . .
H4A H 0.4121 0.8216 0.7385 0.029 Uiso 1 1 calc R . .
H4B H 0.3410 0.7561 0.7938 0.029 Uiso 1 1 calc R . .
C41 C 0.49205(11) 0.67995(10) 0.74092(8) 0.0225(2) Uani 1 1 d . . .
C42 C 0.53744(11) 0.66936(9) 0.66390(8) 0.0208(2) Uani 1 1 d . C .
C43 C 0.60858(11) 0.58446(9) 0.63340(8) 0.0211(2) Uani 1 1 d . . .
C44 C 0.62390(12) 0.50621(9) 0.67859(8) 0.0236(3) Uani 1 1 d . . .
H44 H 0.6712 0.4480 0.6578 0.028 Uiso 1 1 calc R . .
C45 C 0.57223(12) 0.51013(10) 0.75335(8) 0.0251(3) Uani 1 1 d . B .
C46 C 0.50966(12) 0.59944(10) 0.78388(8) 0.0254(3) Uani 1 1 d . . .
H46 H 0.4777 0.6058 0.8360 0.030 Uiso 1 1 calc R . .
C47 C 0.57632(13) 0.41763(10) 0.79706(8) 0.0320(3) Uani 1 1 d D . .
C471 C 0.4339(2) 0.3681(3) 0.7839(2) 0.0358(10) Uani 0.517(6) 1 d PD B 1
H47A H 0.3745 0.4219 0.8027 0.054 Uiso 0.517(6) 1 calc PR B 1
H47B H 0.4298 0.3137 0.8162 0.054 Uiso 0.517(6) 1 calc PR B 1
H47C H 0.4080 0.3376 0.7247 0.054 Uiso 0.517(6) 1 calc PR B 1
C472 C 0.6741(5) 0.3398(3) 0.7694(3) 0.0470(12) Uani 0.517(6) 1 d PD B 1
H47D H 0.6712 0.2836 0.8000 0.071 Uiso 0.517(6) 1 calc PR B 1
H47E H 0.7618 0.3743 0.7806 0.071 Uiso 0.517(6) 1 calc PR B 1
H47F H 0.6528 0.3108 0.7096 0.071 Uiso 0.517(6) 1 calc PR B 1
C473 C 0.6055(5) 0.4610(4) 0.89164(17) 0.0368(10) Uani 0.517(6) 1 d PD B 1
H47G H 0.5409 0.5110 0.9091 0.055 Uiso 0.517(6) 1 calc PR B 1
H47H H 0.6930 0.4959 0.9050 0.055 Uiso 0.517(6) 1 calc PR B 1
H47I H 0.6010 0.4038 0.9210 0.055 Uiso 0.517(6) 1 calc PR B 1
C474 C 0.7139(4) 0.3733(4) 0.7970(4) 0.0496(13) Uani 0.483(6) 1 d PD B 2
H47J H 0.7371 0.3599 0.7403 0.074 Uiso 0.483(6) 1 calc PR B 2
H47K H 0.7129 0.3082 0.8170 0.074 Uiso 0.483(6) 1 calc PR B 2
H47L H 0.7784 0.4238 0.8336 0.074 Uiso 0.483(6) 1 calc PR B 2
C475 C 0.4904(4) 0.3251(3) 0.7399(3) 0.0499(15) Uani 0.483(6) 1 d PD B 2
H47M H 0.5139 0.3147 0.6833 0.075 Uiso 0.483(6) 1 calc PR B 2
H47N H 0.3982 0.3404 0.7389 0.075 Uiso 0.483(6) 1 calc PR B 2
H47O H 0.5048 0.2618 0.7614 0.075 Uiso 0.483(6) 1 calc PR B 2
C476 C 0.5497(7) 0.4407(5) 0.8869(2) 0.0554(16) Uani 0.483(6) 1 d PD B 2
H47P H 0.5557 0.3770 0.9089 0.083 Uiso 0.483(6) 1 calc PR B 2
H47Q H 0.4620 0.4659 0.8899 0.083 Uiso 0.483(6) 1 calc PR B 2
H47R H 0.6143 0.4939 0.9201 0.083 Uiso 0.483(6) 1 calc PR B 2
O42 O 0.51360(8) 0.74326(6) 0.61598(5) 0.02208(19) Uani 1 1 d . . .
C421 C 0.3902(2) 0.7152(3) 0.56344(17) 0.0232(6) Uani 0.681(6) 1 d P C 1
H42A H 0.3212 0.7030 0.5975 0.028 Uiso 0.681(6) 1 calc PR C 1
H42B H 0.3966 0.6504 0.5218 0.028 Uiso 0.681(6) 1 calc PR C 1
C422 C 0.3563(2) 0.8023(2) 0.52030(16) 0.0316(7) Uani 0.681(6) 1 d P C 1
H42C H 0.4269 0.8166 0.4881 0.038 Uiso 0.681(6) 1 calc PR C 1
H42D H 0.3458 0.8663 0.5618 0.038 Uiso 0.681(6) 1 calc PR C 1
C424 C 0.3841(5) 0.7642(6) 0.5842(4) 0.0273(13) Uani 0.319(6) 1 d P C 2
H42E H 0.3693 0.8383 0.6052 0.033 Uiso 0.319(6) 1 calc PR C 2
H42F H 0.3199 0.7216 0.6048 0.033 Uiso 0.319(6) 1 calc PR C 2
C425 C 0.3630(4) 0.7406(5) 0.4912(3) 0.0279(14) Uani 0.319(6) 1 d P C 2
H42G H 0.3729 0.6657 0.4698 0.033 Uiso 0.319(6) 1 calc PR C 2
H42H H 0.4290 0.7809 0.4701 0.033 Uiso 0.319(6) 1 calc PR C 2
C423 C 0.22574(15) 0.76895(14) 0.46068(10) 0.0391(3) Uani 1 1 d . . .
H42I H 0.2020 0.8248 0.4317 0.059 Uiso 0.681(6) 1 calc PR C 1
H42J H 0.1563 0.7556 0.4932 0.059 Uiso 0.681(6) 1 calc PR C 1
H42K H 0.2371 0.7056 0.4198 0.059 Uiso 0.681(6) 1 calc PR C 1
H42L H 0.2121 0.7535 0.3997 0.059 Uiso 0.319(6) 1 calc PR C 2
H42M H 0.2167 0.8433 0.4817 0.059 Uiso 0.319(6) 1 calc PR C 2
H42N H 0.1607 0.7282 0.4811 0.059 Uiso 0.319(6) 1 calc PR C 2

loop_
_atom_site_aniso_label
_atom_site_aniso_U_11
_atom_site_aniso_U_22
_atom_site_aniso_U_33
_atom_site_aniso_U_23
_atom_site_aniso_U_13
_atom_site_aniso_U_12
C1 0.0222(6) 0.0205(5) 0.0214(6) 0.0021(5) 0.0027(5) -0.0031(4)
C11 0.0217(6) 0.0194(5) 0.0193(6) 0.0005(4) 0.0069(5) -0.0004(4)
C12 0.0217(5) 0.0193(5) 0.0185(6) 0.0028(4) 0.0062(5) 0.0008(4)
C13 0.0193(5) 0.0213(5) 0.0206(6) 0.0014(4) 0.0067(5) -0.0005(4)
C14 0.0230(6) 0.0204(5) 0.0246(6) 0.0033(5) 0.0095(5) -0.0017(4)
C15 0.0243(6) 0.0217(6) 0.0215(6) 0.0057(5) 0.0079(5) 0.0028(4)
C16 0.0207(5) 0.0234(6) 0.0198(6) 0.0018(5) 0.0043(5) 0.0004(4)
N15 0.0279(5) 0.0269(5) 0.0277(6) 0.0094(4) 0.0070(5) 0.0024(4)
O151 0.0387(6) 0.0343(5) 0.0512(7) 0.0233(5) 0.0015(5) -0.0076(4)
O152 0.0427(6) 0.0383(6) 0.0332(6) 0.0146(4) -0.0065(5) -0.0018(4)
O12 0.0269(4) 0.0197(4) 0.0237(5) 0.0054(3) 0.0024(4) 0.0001(3)
C121 0.0316(7) 0.0196(6) 0.0351(7) 0.0031(5) -0.0005(6) 0.0012(5)
C122 0.0354(7) 0.0233(6) 0.0273(7) 0.0013(5) 0.0065(6) 0.0008(5)
C123 0.0309(7) 0.0302(7) 0.0391(8) 0.0030(6) 0.0047(6) 0.0038(5)
C2 0.0192(5) 0.0222(6) 0.0244(6) 0.0027(5) 0.0041(5) -0.0030(4)
C21 0.0176(5) 0.0219(6) 0.0219(6) 0.0027(5) 0.0002(4) -0.0048(4)
C22 0.0189(5) 0.0192(5) 0.0223(6) 0.0044(4) -0.0008(5) -0.0034(4)
C23 0.0207(5) 0.0210(5) 0.0220(6) 0.0016(5) 0.0002(5) -0.0027(4)
C24 0.0219(6) 0.0252(6) 0.0203(6) 0.0043(5) 0.0011(5) -0.0029(5)
C25 0.0205(5) 0.0216(6) 0.0246(6) 0.0062(5) -0.0017(5) -0.0032(4)
C26 0.0183(5) 0.0209(5) 0.0262(6) 0.0034(5) 0.0009(5) -0.0011(4)
C27 0.0272(6) 0.0260(6) 0.0338(7) 0.0134(5) -0.0023(5) -0.0027(5)
C271 0.064(2) 0.0265(13) 0.0389(17) 0.0138(12) 0.0066(15) 0.0129(13)
C272 0.0335(14) 0.0306(13) 0.0319(14) 0.0141(11) -0.0019(11) 0.0012(10)
C273 0.0346(14) 0.0348(14) 0.059(2) 0.0263(14) -0.0086(13) -0.0120(11)
C274 0.0489(19) 0.0255(15) 0.0388(19) 0.0137(13) -0.0023(15) -0.0084(13)
C275 0.0312(16) 0.046(2) 0.051(2) 0.0290(18) -0.0006(15) 0.0021(14)
C276 0.056(2) 0.0332(16) 0.0346(18) 0.0161(14) 0.0114(15) 0.0067(15)
O22 0.0252(4) 0.0198(4) 0.0242(5) 0.0063(3) 0.0003(3) -0.0024(3)
C221 0.0280(6) 0.0212(6) 0.0296(7) 0.0044(5) 0.0048(5) -0.0044(5)
C222 0.0383(8) 0.0276(7) 0.0503(10) 0.0169(6) 0.0103(7) 0.0008(6)
C223 0.0601(11) 0.0285(8) 0.0761(14) 0.0191(8) 0.0214(10) -0.0054(7)
C3 0.0266(6) 0.0203(6) 0.0221(6) 0.0006(5) 0.0030(5) -0.0009(5)
C31 0.0255(6) 0.0178(5) 0.0215(6) 0.0028(4) 0.0041(5) 0.0050(4)
C32 0.0236(6) 0.0201(5) 0.0189(6) 0.0044(4) 0.0052(5) 0.0058(4)
C33 0.0231(6) 0.0212(6) 0.0219(6) 0.0039(5) 0.0043(5) 0.0053(4)
C34 0.0260(6) 0.0224(6) 0.0255(7) 0.0059(5) 0.0083(5) 0.0043(5)
C35 0.0299(6) 0.0221(6) 0.0204(6) 0.0064(5) 0.0081(5) 0.0098(5)
C36 0.0276(6) 0.0220(6) 0.0199(6) 0.0021(5) 0.0026(5) 0.0067(5)
N35 0.0340(6) 0.0283(5) 0.0229(6) 0.0072(4) 0.0085(5) 0.0112(5)
O351 0.0371(6) 0.0631(7) 0.0207(5) 0.0085(5) 0.0039(4) 0.0080(5)
O352 0.0460(6) 0.0332(5) 0.0294(5) 0.0083(4) 0.0161(5) -0.0005(4)
O32 0.0254(4) 0.0224(4) 0.0187(4) 0.0047(3) 0.0061(3) 0.0039(3)
C321 0.0370(7) 0.0287(6) 0.0245(7) 0.0105(5) 0.0089(6) 0.0119(5)
C322 0.0313(7) 0.0316(7) 0.0248(7) 0.0081(5) 0.0085(5) 0.0055(5)
C323 0.0665(11) 0.0598(11) 0.0340(9) 0.0223(8) 0.0203(8) 0.0314(9)
C4 0.0207(6) 0.0303(6) 0.0222(6) 0.0043(5) 0.0042(5) 0.0008(5)
C41 0.0197(5) 0.0246(6) 0.0212(6) 0.0024(5) 0.0013(5) -0.0047(4)
C42 0.0195(5) 0.0207(5) 0.0214(6) 0.0050(5) 0.0006(5) -0.0049(4)
C43 0.0187(5) 0.0216(6) 0.0213(6) 0.0027(5) 0.0006(5) -0.0053(4)
C44 0.0232(6) 0.0205(6) 0.0258(6) 0.0043(5) 0.0009(5) -0.0032(4)
C45 0.0255(6) 0.0256(6) 0.0235(6) 0.0076(5) -0.0012(5) -0.0066(5)
C46 0.0266(6) 0.0293(6) 0.0199(6) 0.0054(5) 0.0035(5) -0.0068(5)
C47 0.0349(7) 0.0312(7) 0.0309(7) 0.0150(6) -0.0034(6) -0.0085(6)
C471 0.0318(15) 0.0333(16) 0.045(2) 0.0209(15) -0.0016(13) -0.0094(12)
C472 0.093(3) 0.0146(19) 0.042(3) 0.0092(15) 0.035(2) 0.0170(19)
C473 0.044(2) 0.047(2) 0.0325(18) 0.0257(14) 0.0222(15) 0.0111(18)
C474 0.100(4) 0.013(2) 0.041(3) 0.0067(17) 0.025(2) 0.019(2)
C475 0.056(3) 0.0360(19) 0.057(3) 0.0266(19) -0.018(2) -0.0194(18)
C476 0.075(4) 0.056(3) 0.060(3) 0.044(2) 0.045(3) 0.027(3)
O42 0.0215(4) 0.0224(4) 0.0225(4) 0.0065(3) 0.0010(3) -0.0006(3)
C421 0.0211(9) 0.0238(13) 0.0239(12) 0.0051(10) -0.0001(8) -0.0004(9)
C422 0.0327(11) 0.0280(16) 0.0344(13) 0.0112(11) -0.0022(9) 0.0035(9)
C424 0.023(2) 0.031(3) 0.027(3) 0.004(2) 0.0039(18) 0.004(2)
C425 0.030(2) 0.028(3) 0.027(3) 0.009(2) 0.0048(17) 0.0044(17)
C423 0.0329(7) 0.0581(10) 0.0282(8) 0.0139(7) 0.0003(6) 0.0130(7)

loop_
_atom_type_symbol
_atom_type_description
_atom_type_scat_dispersion_real
_atom_type_scat_dispersion_imag
_atom_type_scat_source
C C 0.0033 0.0016 'International Tables Vol C Tables 4.2.6.8 and 6.1.1.4'
H H 0.0000 0.0000 'International Tables Vol C Tables 4.2.6.8 and 6.1.1.4'
N N 0.0061 0.0033 'International Tables Vol C Tables 4.2.6.8 and 6.1.1.4'
O O 0.0106 0.0060 'International Tables Vol C Tables 4.2.6.8 and 6.1.1.4'

loop_
_geom_angle_atom_site_label_1
_geom_angle_atom_site_label_2
_geom_angle_atom_site_label_3
_geom_angle
_geom_angle_site_symmetry_1
_geom_angle_site_symmetry_3
_geom_angle_publ_flag
C43 C1 C11 114.47(10) . . ?
C43 C1 H1A 108.6 . . ?
C11 C1 H1A 108.6 . . ?
C43 C1 H1B 108.6 . . ?
C11 C1 H1B 108.6 . . ?
H1A C1 H1B 107.6 . . ?
C16 C11 C12 118.22(11) . . ?
C16 C11 C1 119.70(11) . . ?
C12 C11 C1 122.06(11) . . ?
O12 C12 C11 119.49(10) . . ?
O12 C12 C13 118.44(11) . . ?
C11 C12 C13 121.93(11) . . ?
C14 C13 C12 118.33(11) . . ?
C14 C13 C2 120.04(10) . . ?
C12 C13 C2 121.63(11) . . ?
C15 C14 C13 119.33(11) . . ?
C15 C14 H14 120.3 . . ?
C13 C14 H14 120.3 . . ?
C14 C15 C16 122.45(11) . . ?
C14 C15 N15 119.13(11) . . ?
C16 C15 N15 118.38(11) . . ?
C11 C16 C15 119.43(11) . . ?
C11 C16 H16 120.3 . . ?
C15 C16 H16 120.3 . . ?
O152 N15 O151 123.19(11) . . ?
O152 N15 C15 118.41(10) . . ?
O151 N15 C15 118.40(11) . . ?
C12 O12 C121 116.10(10) . . ?
O12 C121 C122 112.52(10) . . ?
O12 C121 H12A 109.1 . . ?
C122 C121 H12A 109.1 . . ?
O12 C121 H12B 109.1 . . ?
C122 C121 H12B 109.1 . . ?
H12A C121 H12B 107.8 . . ?
C123 C122 C121 124.25(13) . . ?
C123 C122 H122 117.9 . . ?
C121 C122 H122 117.9 . . ?
C122 C123 H12C 120.0 . . ?
C122 C123 H12D 120.0 . . ?
H12C C123 H12D 120.0 . . ?
C21 C2 C13 112.73(10) . . ?
C21 C2 H2A 109.0 . . ?
C13 C2 H2A 109.0 . . ?
C21 C2 H2B 109.0 . . ?
C13 C2 H2B 109.0 . . ?
H2A C2 H2B 107.8 . . ?
C26 C21 C22 118.77(12) . . ?
C26 C21 C2 120.57(11) . . ?
C22 C21 C2 120.44(11) . . ?
O22 C22 C21 119.06(11) . . ?
O22 C22 C23 119.96(11) . . ?
C21 C22 C23 120.82(11) . . ?
C24 C23 C22 118.33(11) . . ?
C24 C23 C3 119.47(11) . . ?
C22 C23 C3 121.93(11) . . ?
C23 C24 C25 122.48(12) . . ?
C23 C24 H24 118.8 . . ?
C25 C24 H24 118.8 . . ?
C26 C25 C24 117.27(11) . . ?
C26 C25 C27 121.50(11) . . ?
C24 C25 C27 121.00(12) . . ?
C21 C26 C25 122.23(12) . . ?
C21 C26 H26 118.9 . . ?
C25 C26 H26 118.9 . . ?
C271 C27 C276 128.0(2) . . ?
C271 C27 C25 115.06(15) . . ?
C276 C27 C25 116.52(16) . . ?
C271 C27 C273 113.5(2) . . ?
C276 C27 C273 56.6(2) . . ?
C25 C27 C273 106.22(13) . . ?
C271 C27 C275 43.7(2) . . ?
C276 C27 C275 110.8(2) . . ?
C25 C27 C275 109.18(15) . . ?
C273 C27 C275 144.00(19) . . ?
C271 C27 C272 108.81(18) . . ?
C276 C27 C272 48.06(19) . . ?
C25 C27 C272 108.10(13) . . ?
C273 C27 C272 104.56(18) . . ?
C275 C27 C272 70.36(19) . . ?
C271 C27 C274 60.5(2) . . ?
C276 C27 C274 109.4(2) . . ?
C25 C27 C274 106.31(15) . . ?
C273 C27 C274 59.1(2) . . ?
C275 C27 C274 103.9(2) . . ?
C272 C27 C274 145.02(17) . . ?
C27 C271 H27A 109.5 . . ?
C27 C271 H27B 109.5 . . ?
H27A C271 H27B 109.5 . . ?
C27 C271 H27C 109.5 . . ?
H27A C271 H27C 109.5 . . ?
H27B C271 H27C 109.5 . . ?
C27 C272 H27D 109.5 . . ?
C27 C272 H27E 109.5 . . ?
H27D C272 H27E 109.5 . . ?
C27 C272 H27F 109.5 . . ?
H27D C272 H27F 109.5 . . ?
H27E C272 H27F 109.5 . . ?
C27 C273 H27G 109.5 . . ?
C27 C273 H27H 109.5 . . ?
H27G C273 H27H 109.5 . . ?
C27 C273 H27I 109.5 . . ?
H27G C273 H27I 109.5 . . ?
H27H C273 H27I 109.5 . . ?
C27 C274 H27J 109.5 . . ?
C27 C274 H27K 109.5 . . ?
H27J C274 H27K 109.5 . . ?
C27 C274 H27L 109.5 . . ?
H27J C274 H27L 109.5 . . ?
H27K C274 H27L 109.5 . . ?
C27 C275 H27M 109.5 . . ?
C27 C275 H27N 109.5 . . ?
H27M C275 H27N 109.5 . . ?
C27 C275 H27O 109.5 . . ?
H27M C275 H27O 109.5 . . ?
H27N C275 H27O 109.5 . . ?
C27 C276 H27P 109.5 . . ?
C27 C276 H27Q 109.5 . . ?
H27P C276 H27Q 109.5 . . ?
C27 C276 H27R 109.5 . . ?
H27P C276 H27R 109.5 . . ?
H27Q C276 H27R 109.5 . . ?
C22 O22 C221 113.80(9) . . ?
O22 C221 C222 107.64(11) . . ?
O22 C221 H22A 110.2 . . ?
C222 C221 H22A 110.2 . . ?
O22 C221 H22B 110.2 . . ?
C222 C221 H22B 110.2 . . ?
H22A C221 H22B 108.5 . . ?
C221 C222 C223 112.06(14) . . ?
C221 C222 H22C 109.2 . . ?
C223 C222 H22C 109.2 . . ?
C221 C222 H22D 109.2 . . ?
C223 C222 H22D 109.2 . . ?
H22C C222 H22D 107.9 . . ?
C222 C223 H22E 109.5 . . ?
C222 C223 H22F 109.5 . . ?
H22E C223 H22F 109.5 . . ?
C222 C223 H22G 109.5 . . ?
H22E C223 H22G 109.5 . . ?
H22F C223 H22G 109.5 . . ?
C31 C3 C23 109.28(10) . . ?
C31 C3 H3A 109.8 . . ?
C23 C3 H3A 109.8 . . ?
C31 C3 H3B 109.8 . . ?
C23 C3 H3B 109.8 . . ?
H3A C3 H3B 108.3 . . ?
C36 C31 C32 118.58(11) . . ?
C36 C31 C3 121.25(11) . . ?
C32 C31 C3 119.85(11) . . ?
O32 C32 C33 118.68(11) . . ?
O32 C32 C31 119.31(11) . . ?
C33 C32 C31 121.84(11) . . ?
C34 C33 C32 118.55(11) . . ?
C34 C33 C4 121.39(11) . . ?
C32 C33 C4 119.97(11) . . ?
C35 C34 C33 119.28(12) . . ?
C35 C34 H34 120.4 . . ?
C33 C34 H34 120.4 . . ?
C34 C35 C36 122.55(12) . . ?
C34 C35 N35 118.62(11) . . ?
C36 C35 N35 118.82(12) . . ?
C31 C36 C35 119.20(12) . . ?
C31 C36 H36 120.4 . . ?
C35 C36 H36 120.4 . . ?
O351 N35 O352 123.56(12) . . ?
O351 N35 C35 118.23(11) . . ?
O352 N35 C35 118.22(11) . . ?
C32 O32 C321 114.03(9) . . ?
O32 C321 C322 108.04(10) . . ?
O32 C321 H32A 110.1 . . ?
C322 C321 H32A 110.1 . . ?
O32 C321 H32B 110.1 . . ?
C322 C321 H32B 110.1 . . ?
H32A C321 H32B 108.4 . . ?
C323 C322 C321 123.77(14) . . ?
C323 C322 H322 118.1 . . ?
C321 C322 H322 118.1 . . ?
C322 C323 H32C 120.0 . . ?
C322 C323 H32D 120.0 . . ?
H32C C323 H32D 120.0 . . ?
C33 C4 C41 110.91(10) . . ?
C33 C4 H4A 109.5 . . ?
C41 C4 H4A 109.5 . . ?
C33 C4 H4B 109.5 . . ?
C41 C4 H4B 109.5 . . ?
H4A C4 H4B 108.0 . . ?
C42 C41 C46 118.37(12) . . ?
C42 C41 C4 121.92(11) . . ?
C46 C41 C4 119.70(12) . . ?
O42 C42 C41 120.57(11) . . ?
O42 C42 C43 118.52(11) . . ?
C41 C42 C43 120.91(11) . . ?
C44 C43 C42 118.42(11) . . ?
C44 C43 C1 120.96(11) . . ?
C42 C43 C1 120.62(11) . . ?
C43 C44 C45 122.50(12) . . ?
C43 C44 H44 118.7 . . ?
C45 C44 H44 118.7 . . ?
C46 C45 C44 116.85(12) . . ?
C46 C45 C47 121.33(12) . . ?
C44 C45 C47 121.71(12) . . ?
C45 C46 C41 122.66(12) . . ?
C45 C46 H46 118.7 . . ?
C41 C46 H46 118.7 . . ?
C472 C47 C476 120.1(3) . . ?
C472 C47 C45 114.27(19) . . ?
C476 C47 C45 116.2(2) . . ?
C472 C47 C473 110.1(3) . . ?
C476 C47 C473 23.2(2) . . ?
C45 C47 C473 108.1(2) . . ?
C472 C47 C475 76.5(3) . . ?
C476 C47 C475 114.4(3) . . ?
C45 C47 C475 108.34(15) . . ?
C473 C47 C475 135.5(2) . . ?
C472 C47 C474 24.70(18) . . ?
C476 C47 C474 106.5(3) . . ?
C45 C47 C474 109.3(2) . . ?
C473 C47 C474 90.3(3) . . ?
C475 C47 C474 101.0(3) . . ?
C472 C47 C471 112.8(3) . . ?
C476 C47 C471 81.1(3) . . ?
C45 C47 C471 106.61(14) . . ?
C473 C47 C471 104.4(2) . . ?
C475 C47 C471 40.2(2) . . ?
C474 C47 C471 134.4(2) . . ?
C47 C471 H47A 109.5 . . ?
C47 C471 H47B 109.5 . . ?
H47A C471 H47B 109.5 . . ?
C47 C471 H47C 109.5 . . ?
H47A C471 H47C 109.5 . . ?
H47B C471 H47C 109.5 . . ?
C47 C472 H47D 109.5 . . ?
C47 C472 H47E 109.5 . . ?
H47D C472 H47E 109.5 . . ?
C47 C472 H47F 109.5 . . ?
H47D C472 H47F 109.5 . . ?
H47E C472 H47F 109.5 . . ?
C47 C473 H47G 109.5 . . ?
C47 C473 H47H 109.5 . . ?
H47G C473 H47H 109.5 . . ?
C47 C473 H47I 109.5 . . ?
H47G C473 H47I 109.5 . . ?
H47H C473 H47I 109.5 . . ?
C47 C474 H47J 109.5 . . ?
C47 C474 H47K 109.5 . . ?
H47J C474 H47K 109.5 . . ?
C47 C474 H47L 109.5 . . ?
H47J C474 H47L 109.5 . . ?
H47K C474 H47L 109.5 . . ?
C47 C475 H47M 109.5 . . ?
C47 C475 H47N 109.5 . . ?
H47M C475 H47N 109.5 . . ?
C47 C475 H47O 109.5 . . ?
H47M C475 H47O 109.5 . . ?
H47N C475 H47O 109.5 . . ?
C47 C476 H47P 109.5 . . ?
C47 C476 H47Q 109.5 . . ?
H47P C476 H47Q 109.5 . . ?
C47 C476 H47R 109.5 . . ?
H47P C476 H47R 109.5 . . ?
H47Q C476 H47R 109.5 . . ?
C42 O42 C424 122.4(3) . . ?
C42 O42 C421 108.93(13) . . ?
C424 O42 C421 27.1(2) . . ?
O42 C421 C422 108.7(2) . . ?
O42 C421 H42A 110.0 . . ?
C422 C421 H42A 110.0 . . ?
O42 C421 H42B 110.0 . . ?
C422 C421 H42B 110.0 . . ?
H42A C421 H42B 108.3 . . ?
C421 C422 C423 108.2(2) . . ?
C421 C422 H42C 110.1 . . ?
C423 C422 H42C 110.1 . . ?
C421 C422 H42D 110.1 . . ?
C423 C422 H42D 110.1 . . ?
H42C C422 H42D 108.4 . . ?
O42 C424 C425 111.7(5) . . ?
O42 C424 H42E 109.3 . . ?
C425 C424 H42E 109.3 . . ?
O42 C424 H42F 109.3 . . ?
C425 C424 H42F 109.3 . . ?
H42E C424 H42F 107.9 . . ?
C424 C425 C423 109.6(4) . . ?
C424 C425 H42G 109.8 . . ?
C423 C425 H42G 109.8 . . ?
C424 C425 H42H 109.8 . . ?
C423 C425 H42H 109.8 . . ?
H42G C425 H42H 108.2 . . ?
C425 C423 C422 32.4(2) . . ?
C425 C423 H42I 127.8 . . ?
C422 C423 H42I 109.5 . . ?
C425 C423 H42J 116.5 . . ?
C422 C423 H42J 109.5 . . ?
H42I C423 H42J 109.5 . . ?
C425 C423 H42K 77.6 . . ?
C422 C423 H42K 109.5 . . ?
H42I C423 H42K 109.5 . . ?
H42J C423 H42K 109.5 . . ?
C425 C423 H42L 109.5 . . ?
C422 C423 H42L 128.3 . . ?
H42I C423 H42L 60.9 . . ?
H42J C423 H42L 121.8 . . ?
H42K C423 H42L 48.7 . . ?
C425 C423 H42M 109.5 . . ?
C422 C423 H42M 77.7 . . ?
H42I C423 H42M 48.7 . . ?
H42J C423 H42M 87.2 . . ?
H42K C423 H42M 157.2 . . ?
H42L C423 H42M 109.5 . . ?
C425 C423 H42N 109.5 . . ?
C422 C423 H42N 115.9 . . ?
H42I C423 H42N 122.3 . . ?
H42J C423 H42N 22.4 . . ?
H42K C423 H42N 87.3 . . ?
H42L C423 H42N 109.5 . . ?
H42M C423 H42N 109.5 . . ?

loop_
_geom_bond_atom_site_label_1
_geom_bond_atom_site_label_2
_geom_bond_distance
_geom_bond_site_symmetry_2
_geom_bond_publ_flag
C1 C43 1.5183(17) . ?
C1 C11 1.5204(16) . ?
C1 H1A 0.9900 . ?
C1 H1B 0.9900 . ?
C11 C16 1.3864(18) . ?
C11 C12 1.4041(17) . ?
C12 O12 1.3783(15) . ?
C12 C13 1.4120(16) . ?
C13 C14 1.3852(18) . ?
C13 C2 1.5210(17) . ?
C14 C15 1.3850(18) . ?
C14 H14 0.9500 . ?
C15 C16 1.3892(17) . ?
C15 N15 1.4666(16) . ?
C16 H16 0.9500 . ?
N15 O152 1.2244(15) . ?
N15 O151 1.2282(15) . ?
O12 C121 1.4441(15) . ?
C121 C122 1.4907(19) . ?
C121 H12A 0.9900 . ?
C121 H12B 0.9900 . ?
C122 C123 1.321(2) . ?
C122 H122 0.9500 . ?
C123 H12C 0.9500 . ?
C123 H12D 0.9500 . ?
C2 C21 1.5156(17) . ?
C2 H2A 0.9900 . ?
C2 H2B 0.9900 . ?
C21 C26 1.3918(18) . ?
C21 C22 1.3956(17) . ?
C22 O22 1.3863(15) . ?
C22 C23 1.3965(18) . ?
C23 C24 1.3945(17) . ?
C23 C3 1.5203(17) . ?
C24 C25 1.3948(18) . ?
C24 H24 0.9500 . ?
C25 C26 1.3920(19) . ?
C25 C27 1.5308(17) . ?
C26 H26 0.9500 . ?
C27 C271 1.490(2) . ?
C27 C276 1.494(2) . ?
C27 C273 1.552(2) . ?
C27 C275 1.555(2) . ?
C27 C272 1.575(2) . ?
C27 C274 1.578(2) . ?
C271 H27A 0.9800 . ?
C271 H27B 0.9800 . ?
C271 H27C 0.9800 . ?
C272 H27D 0.9800 . ?
C272 H27E 0.9800 . ?
C272 H27F 0.9800 . ?
C273 H27G 0.9800 . ?
C273 H27H 0.9800 . ?
C273 H27I 0.9800 . ?
C274 H27J 0.9800 . ?
C274 H27K 0.9800 . ?
C274 H27L 0.9800 . ?
C275 H27M 0.9800 . ?
C275 H27N 0.9800 . ?
C275 H27O 0.9800 . ?
C276 H27P 0.9800 . ?
C276 H27Q 0.9800 . ?
C276 H27R 0.9800 . ?
O22 C221 1.4390(14) . ?
C221 C222 1.5057(19) . ?
C221 H22A 0.9900 . ?
C221 H22B 0.9900 . ?
C222 C223 1.526(2) . ?
C222 H22C 0.9900 . ?
C222 H22D 0.9900 . ?
C223 H22E 0.9800 . ?
C223 H22F 0.9800 . ?
C223 H22G 0.9800 . ?
C3 C31 1.5138(17) . ?
C3 H3A 0.9900 . ?
C3 H3B 0.9900 . ?
C31 C36 1.3868(18) . ?
C31 C32 1.4047(17) . ?
C32 O32 1.3718(15) . ?
C32 C33 1.4029(17) . ?
C33 C34 1.3889(18) . ?
C33 C4 1.5142(17) . ?
C34 C35 1.3824(19) . ?
C34 H34 0.9500 . ?
C35 C36 1.3875(18) . ?
C35 N35 1.4681(17) . ?
C36 H36 0.9500 . ?
N35 O351 1.2241(16) . ?
N35 O352 1.2316(16) . ?
O32 C321 1.4496(15) . ?
C321 C322 1.4866(19) . ?
C321 H32A 0.9900 . ?
C321 H32B 0.9900 . ?
C322 C323 1.287(2) . ?
C322 H322 0.9500 . ?
C323 H32C 0.9500 . ?
C323 H32D 0.9500 . ?
C4 C41 1.5195(17) . ?
C4 H4A 0.9900 . ?
C4 H4B 0.9900 . ?
C41 C42 1.3942(18) . ?
C41 C46 1.3979(18) . ?
C42 O42 1.3867(14) . ?
C42 C43 1.3999(17) . ?
C43 C44 1.3946(17) . ?
C44 C45 1.3992(19) . ?
C44 H44 0.9500 . ?
C45 C46 1.3940(19) . ?
C45 C47 1.5383(18) . ?
C46 H46 0.9500 . ?
C47 C472 1.508(3) . ?
C47 C476 1.517(3) . ?
C47 C473 1.541(3) . ?
C47 C475 1.555(2) . ?
C47 C474 1.557(3) . ?
C47 C471 1.562(2) . ?
C471 H47A 0.9800 . ?
C471 H47B 0.9800 . ?
C471 H47C 0.9800 . ?
C472 H47D 0.9800 . ?
C472 H47E 0.9800 . ?
C472 H47F 0.9800 . ?
C473 H47G 0.9800 . ?
C473 H47H 0.9800 . ?
C473 H47I 0.9800 . ?
C474 H47J 0.9800 . ?
C474 H47K 0.9800 . ?
C474 H47L 0.9800 . ?
C475 H47M 0.9800 . ?
C475 H47N 0.9800 . ?
C475 H47O 0.9800 . ?
C476 H47P 0.9800 . ?
C476 H47Q 0.9800 . ?
C476 H47R 0.9800 . ?
O42 C424 1.435(5) . ?
O42 C421 1.445(2) . ?
C421 C422 1.500(4) . ?
C421 H42A 0.9900 . ?
C421 H42B 0.9900 . ?
C422 C423 1.564(3) . ?
C422 H42C 0.9900 . ?
C422 H42D 0.9900 . ?
C424 C425 1.494(8) . ?
C424 H42E 0.9900 . ?
C424 H42F 0.9900 . ?
C425 C423 1.533(5) . ?
C425 H42G 0.9900 . ?
C425 H42H 0.9900 . ?
C423 H42I 0.9800 . ?
C423 H42J 0.9800 . ?
C423 H42K 0.9800 . ?
C423 H42L 0.9800 . ?
C423 H42M 0.9800 . ?
C423 H42N 0.9800 . ?

loop_
_geom_torsion_atom_site_label_1
_geom_torsion_atom_site_label_2
_geom_torsion_atom_site_label_3
_geom_torsion_atom_site_label_4
_geom_torsion
_geom_torsion_site_symmetry_1
_geom_torsion_site_symmetry_2
_geom_torsion_site_symmetry_3
_geom_torsion_site_symmetry_4
_geom_torsion_publ_flag
C43 C1 C11 C16 -117.03(13) . . . . ?
C43 C1 C11 C12 61.25(15) . . . . ?
C16 C11 C12 O12 -178.08(10) . . . . ?
C1 C11 C12 O12 3.62(17) . . . . ?
C16 C11 C12 C13 6.32(17) . . . . ?
C1 C11 C12 C13 -171.97(11) . . . . ?
O12 C12 C13 C14 179.18(10) . . . . ?
C11 C12 C13 C14 -5.18(17) . . . . ?
O12 C12 C13 C2 -0.96(17) . . . . ?
C11 C12 C13 C2 174.68(11) . . . . ?
C12 C13 C14 C15 0.35(17) . . . . ?
C2 C13 C14 C15 -179.51(11) . . . . ?
C13 C14 C15 C16 3.27(18) . . . . ?
C13 C14 C15 N15 -178.91(11) . . . . ?
C12 C11 C16 C15 -2.64(17) . . . . ?
C1 C11 C16 C15 175.70(11) . . . . ?
C14 C15 C16 C11 -2.10(18) . . . . ?
N15 C15 C16 C11 -179.94(11) . . . . ?
C14 C15 N15 O152 174.29(12) . . . . ?
C16 C15 N15 O152 -7.80(17) . . . . ?
C14 C15 N15 O151 -6.38(17) . . . . ?
C16 C15 N15 O151 171.53(12) . . . . ?
C11 C12 O12 C121 77.31(14) . . . . ?
C13 C12 O12 C121 -106.94(12) . . . . ?
C12 O12 C121 C122 78.15(14) . . . . ?
O12 C121 C122 C123 119.79(14) . . . . ?
C14 C13 C2 C21 119.94(12) . . . . ?
C12 C13 C2 C21 -59.92(15) . . . . ?
C13 C2 C21 C26 104.57(13) . . . . ?
C13 C2 C21 C22 -69.99(14) . . . . ?
C26 C21 C22 O22 -179.21(10) . . . . ?
C2 C21 C22 O22 -4.56(16) . . . . ?
C26 C21 C22 C23 -3.84(17) . . . . ?
C2 C21 C22 C23 170.81(10) . . . . ?
O22 C22 C23 C24 178.29(10) . . . . ?
C21 C22 C23 C24 2.96(17) . . . . ?
O22 C22 C23 C3 4.36(17) . . . . ?
C21 C22 C23 C3 -170.97(11) . . . . ?
C22 C23 C24 C25 -0.38(17) . . . . ?
C3 C23 C24 C25 173.70(11) . . . . ?
C23 C24 C25 C26 -1.22(17) . . . . ?
C23 C24 C25 C27 -175.69(11) . . . . ?
C22 C21 C26 C25 2.18(17) . . . . ?
C2 C21 C26 C25 -172.46(11) . . . . ?
C24 C25 C26 C21 0.30(17) . . . . ?
C27 C25 C26 C21 174.75(11) . . . . ?
C26 C25 C27 C271 8.0(2) . . . . ?
C24 C25 C27 C271 -177.77(18) . . . . ?
C26 C25 C27 C276 -178.71(19) . . . . ?
C24 C25 C27 C276 -4.5(2) . . . . ?
C26 C25 C27 C273 -118.44(18) . . . . ?
C24 C25 C27 C273 55.80(19) . . . . ?
C26 C25 C27 C275 54.9(2) . . . . ?
C24 C25 C27 C275 -130.8(2) . . . . ?
C26 C25 C27 C272 129.81(15) . . . . ?
C24 C25 C27 C272 -55.95(17) . . . . ?
C26 C25 C27 C274 -56.6(2) . . . . ?
C24 C25 C27 C274 117.66(18) . . . . ?
C21 C22 O22 C221 -97.26(12) . . . . ?
C23 C22 O22 C221 87.32(13) . . . . ?
C22 O22 C221 C222 -174.06(11) . . . . ?
O22 C221 C222 C223 178.75(13) . . . . ?
C24 C23 C3 C31 -54.24(15) . . . . ?
C22 C23 C3 C31 119.63(12) . . . . ?
C23 C3 C31 C36 103.49(13) . . . . ?
C23 C3 C31 C32 -69.85(14) . . . . ?
C36 C31 C32 O32 -176.09(10) . . . . ?
C3 C31 C32 O32 -2.58(17) . . . . ?
C36 C31 C32 C33 -0.84(17) . . . . ?
C3 C31 C32 C33 172.67(11) . . . . ?
O32 C32 C33 C34 176.29(10) . . . . ?
C31 C32 C33 C34 1.01(17) . . . . ?
O32 C32 C33 C4 -0.19(16) . . . . ?
C31 C32 C33 C4 -175.46(11) . . . . ?
C32 C33 C34 C35 -0.76(17) . . . . ?
C4 C33 C34 C35 175.67(11) . . . . ?
C33 C34 C35 C36 0.38(18) . . . . ?
C33 C34 C35 N35 -178.22(10) . . . . ?
C32 C31 C36 C35 0.43(17) . . . . ?
C3 C31 C36 C35 -172.99(11) . . . . ?
C34 C35 C36 C31 -0.21(18) . . . . ?
N35 C35 C36 C31 178.39(10) . . . . ?
C34 C35 N35 O351 174.40(11) . . . . ?
C36 C35 N35 O351 -4.26(17) . . . . ?
C34 C35 N35 O352 -5.38(17) . . . . ?
C36 C35 N35 O352 175.97(11) . . . . ?
C33 C32 O32 C321 96.42(13) . . . . ?
C31 C32 O32 C321 -88.18(13) . . . . ?
C32 O32 C321 C322 176.95(11) . . . . ?
O32 C321 C322 C323 149.31(16) . . . . ?
C34 C33 C4 C41 -101.56(13) . . . . ?
C32 C33 C4 C41 74.81(14) . . . . ?
C33 C4 C41 C42 -112.73(13) . . . . ?
C33 C4 C41 C46 66.14(14) . . . . ?
C46 C41 C42 O42 175.07(10) . . . . ?
C4 C41 C42 O42 -6.05(17) . . . . ?
C46 C41 C42 C43 -5.30(17) . . . . ?
C4 C41 C42 C43 173.58(10) . . . . ?
O42 C42 C43 C44 -175.16(10) . . . . ?
C41 C42 C43 C44 5.20(17) . . . . ?
O42 C42 C43 C1 4.14(16) . . . . ?
C41 C42 C43 C1 -175.49(10) . . . . ?
C11 C1 C43 C44 -121.81(12) . . . . ?
C11 C1 C43 C42 58.90(15) . . . . ?
C42 C43 C44 C45 -0.74(17) . . . . ?
C1 C43 C44 C45 179.96(11) . . . . ?
C43 C44 C45 C46 -3.38(18) . . . . ?
C43 C44 C45 C47 172.82(11) . . . . ?
C44 C45 C46 C41 3.28(18) . . . . ?
C47 C45 C46 C41 -172.94(11) . . . . ?
C42 C41 C46 C45 0.95(18) . . . . ?
C4 C41 C46 C45 -177.95(11) . . . . ?
C46 C45 C47 C472 -165.7(3) . . . . ?
C44 C45 C47 C472 18.3(3) . . . . ?
C46 C45 C47 C476 -19.2(4) . . . . ?
C44 C45 C47 C476 164.8(3) . . . . ?
C46 C45 C47 C473 -42.7(2) . . . . ?
C44 C45 C47 C473 141.3(2) . . . . ?
C46 C45 C47 C475 111.2(3) . . . . ?
C44 C45 C47 C475 -64.8(3) . . . . ?
C46 C45 C47 C474 -139.6(3) . . . . ?
C44 C45 C47 C474 44.4(3) . . . . ?
C46 C45 C47 C471 69.0(2) . . . . ?
C44 C45 C47 C471 -107.1(2) . . . . ?
C41 C42 O42 C424 -62.4(4) . . . . ?
C43 C42 O42 C424 118.0(4) . . . . ?
C41 C42 O42 C421 -88.58(18) . . . . ?
C43 C42 O42 C421 91.79(18) . . . . ?
C42 O42 C421 C422 172.5(2) . . . . ?
C424 O42 C421 C422 47.4(5) . . . . ?
O42 C421 C422 C423 177.53(17) . . . . ?
C42 O42 C424 C425 -117.8(4) . . . . ?
C421 O42 C424 C425 -51.3(6) . . . . ?
O42 C424 C425 C423 -177.4(3) . . . . ?
C424 C425 C423 C422 47.9(5) . . . . ?
C421 C422 C423 C425 -48.8(4) . . . . ?
